data_7052196
loop_
_publ_author_name
'Braga, Dario'
'Cadoni, Marcella'
'Grepioni, Fabrizia'
'Maini, Lucia'
'van de Streek, Jacco'

_publ_section_title
;
 Solid--gas reactions between 1,3-dimethylbarbituric acid and amines. A
 structural and spectroscopic study
;
_journal_issue 11
_journal_name_full 'New Journal of Chemistry'
_journal_page_first 1935
_journal_paper_doi 10.1039/b704772j
_journal_volume 31
_journal_year 2007
_chemical_formula_sum 'C6 H11 N3 O3'
_chemical_formula_weight 173.18
_chemical_name_systematic
;
?
;
_space_group_IT_number 158
_symmetry_cell_setting trigonal
_symmetry_space_group_name_Hall 'P 3 -2"c'
_symmetry_space_group_name_H-M 'P 3 c 1'
_atom_sites_solution_hydrogens geom
_atom_sites_solution_primary direct
_atom_sites_solution_secondary difmap
_audit_creation_method SHELXL-97
_cell_angle_alpha 90.00
_cell_angle_beta 90.00
_cell_angle_gamma 120.00
_cell_formula_units_Z 2
_cell_length_a 8.250(1)
_cell_length_b 8.250(1)
_cell_length_c 7.150(1)
_cell_measurement_temperature 293(2)
_cell_volume 421.45(9)
_computing_structure_refinement 'SHELXL-97 (Sheldrick, 1997)'
_computing_structure_solution 'SHELXS-97 (Sheldrick, 1990)'
_diffrn_ambient_temperature 293(2)
_diffrn_measured_fraction_theta_full 0.992
_diffrn_measured_fraction_theta_max 0.992
_diffrn_radiation_monochromator graphite
_diffrn_radiation_source 'fine-focus sealed tube'
_diffrn_radiation_type MoK\a
_diffrn_radiation_wavelength 0.71073
_diffrn_reflns_av_R_equivalents 0.0422
_diffrn_reflns_av_sigmaI/netI 0.0168
_diffrn_reflns_limit_h_max 9
_diffrn_reflns_limit_h_min -9
_diffrn_reflns_limit_k_max 9
_diffrn_reflns_limit_k_min -9
_diffrn_reflns_limit_l_max 8
_diffrn_reflns_limit_l_min 0
_diffrn_reflns_number 1432
_diffrn_reflns_theta_full 24.96
_diffrn_reflns_theta_max 24.96
_diffrn_reflns_theta_min 5.70
_exptl_absorpt_coefficient_mu 0.110
_exptl_absorpt_correction_T_max 1.000
_exptl_absorpt_correction_T_min 0.891
_exptl_absorpt_correction_type psi-scan
_exptl_crystal_colour colourless
_exptl_crystal_density_diffrn 1.365
_exptl_crystal_density_method 'not measured'
_exptl_crystal_description prism
_exptl_crystal_F_000 184
_exptl_crystal_size_max 0.20
_exptl_crystal_size_mid 0.18
_exptl_crystal_size_min 0.14
_refine_diff_density_max 0.108
_refine_diff_density_min -0.104
_refine_diff_density_rms 0.032
_refine_ls_abs_structure_details 'Flack H D (1983), Acta Cryst. A39, 876-881'
_refine_ls_abs_structure_Flack 0(4)
_refine_ls_extinction_coef 0.041(15)
_refine_ls_extinction_expression Fc^*^=kFc[1+0.001xFc^2^\l^3^/sin(2\q)]^-1/4^
_refine_ls_extinction_method SHELXL
_refine_ls_goodness_of_fit_ref 1.103
_refine_ls_hydrogen_treatment mixed
_refine_ls_matrix_type full
_refine_ls_number_parameters 48
_refine_ls_number_reflns 272
_refine_ls_number_restraints 2
_refine_ls_restrained_S_all 1.098
_refine_ls_R_factor_all 0.0503
_refine_ls_R_factor_gt 0.0355
_refine_ls_shift/su_max 0.006
_refine_ls_shift/su_mean 0.001
_refine_ls_structure_factor_coef Fsqd
_refine_ls_weighting_details 'calc w=1/[\s^2^(Fo^2^)+(0.0650P)^2^+0.0153P] where P=(Fo^2^+2Fc^2^)/3'
_refine_ls_weighting_scheme calc
_refine_ls_wR_factor_gt 0.0926
_refine_ls_wR_factor_ref 0.1007
_reflns_number_gt 210
_reflns_number_total 272
_reflns_threshold_expression >2sigma(I)
_cod_data_source_file b704772j.txt
_cod_data_source_block 1
_cod_depositor_comments
;
The following automatic conversions were performed:
'_symmetry_cell_setting' value 'Trigonal' changed to 'trigonal' according
to '/home/saulius/struct/CIF-dictionaries/cif_core.dic' dictionary named
'cif_core.dic' version 2.4.1 from
2010-06-29.

'_exptl_absorpt_correction_type' value 'Psi-scan' changed to
'psi-scan' according to
'/home/saulius/struct/CIF-dictionaries/cif_core.dic' dictionary named
'cif_core.dic' version 2.4.1 from 2010-06-29.

Automatic conversion script
Id: cif_fix_enum 1527 2010-12-29 10:47:43Z saulius 
;
_cod_original_cell_volume 421.5(1)
_cod_original_sg_symbol_H-M P3c1
_cod_database_code 7052196

loop_
_symmetry_equiv_pos_as_xyz
'x, y, z'
'-y, x-y, z'
'-y, -x, z+1/2'
'-x+y, -x, z'
'x, x-y, z+1/2'
'-x+y, y, z+1/2'

loop_
_atom_site_label
_atom_site_type_symbol
_atom_site_fract_x
_atom_site_fract_y
_atom_site_fract_z
_atom_site_U_iso_or_equiv
_atom_site_adp_type
_atom_site_occupancy
_atom_site_symmetry_multiplicity
_atom_site_calc_flag
_atom_site_refinement_flags
_atom_site_disorder_assembly
_atom_site_disorder_group
N2 N 0.3333 -0.3333 -0.2517(11) 0.084(2) Uani 1 3 d SD . .
H100 H 0.3333 -0.3333 -0.13(3) 2(10) Uiso 1 3 d SD . .
H200 H 0.397(6) -0.219(5) -0.274(9) 0.089(14) Uiso 1 1 d . . .
N1 N 0.4819(5) 0.2772(4) -0.0036(5) 0.0510(11) Uani 0.67 1 d P . 1
C2 C 0.2860(7) 0.2156(10) -0.0038(15) 0.0732(19) Uani 0.67 1 d P A 1
H2A H 0.2468 0.2232 0.1207 0.110 Uiso 0.67 1 calc PR A 1
H2B H 0.2174 0.0884 -0.0466 0.110 Uiso 0.67 1 calc PR A 1
H2C H 0.2625 0.2938 -0.0857 0.110 Uiso 0.67 1 calc PR A 1
C3 C 0.4819(5) 0.2772(4) -0.0036(5) 0.0510(11) Uani 0.33 1 d P . 2
H3 H 0.3549 0.2385 -0.0041 0.061 Uiso 0.33 1 calc PR . 2
C1 C 0.5339(6) 0.1420(5) -0.0032(4) 0.0481(10) Uani 1 1 d . . .
O1 O 0.4140(4) -0.0285(4) -0.0033(8) 0.0711(10) Uani 1 1 d . . .

loop_
_atom_site_aniso_label
_atom_site_aniso_U_11
_atom_site_aniso_U_22
_atom_site_aniso_U_33
_atom_site_aniso_U_23
_atom_site_aniso_U_13
_atom_site_aniso_U_12
N2 0.092(3) 0.092(3) 0.067(4) 0.000 0.000 0.0461(17)
N1 0.0445(18) 0.052(2) 0.055(2) 0.0049(19) 0.0002(18) 0.0236(14)
C2 0.050(3) 0.067(3) 0.107(5) -0.001(5) -0.003(5) 0.032(3)
C3 0.0445(18) 0.052(2) 0.055(2) 0.0049(19) 0.0002(18) 0.0236(14)
C1 0.048(2) 0.041(2) 0.051(3) 0.001(2) -0.003(2) 0.0181(17)
O1 0.0638(19) 0.0430(15) 0.098(2) 0.0007(17) -0.001(2) 0.0203(15)

loop_
_atom_type_symbol
_atom_type_description
_atom_type_scat_dispersion_real
_atom_type_scat_dispersion_imag
_atom_type_scat_source
C C 0.0033 0.0016 'International Tables Vol C Tables 4.2.6.8 and 6.1.1.4'
H H 0.0000 0.0000 'International Tables Vol C Tables 4.2.6.8 and 6.1.1.4'
N N 0.0061 0.0033 'International Tables Vol C Tables 4.2.6.8 and 6.1.1.4'
O O 0.0106 0.0060 'International Tables Vol C Tables 4.2.6.8 and 6.1.1.4'

loop_
_geom_angle_atom_site_label_1
_geom_angle_atom_site_label_2
_geom_angle_atom_site_label_3
_geom_angle
_geom_angle_site_symmetry_1
_geom_angle_site_symmetry_3
_geom_angle_publ_flag
H100 N2 H200 101(5) . . ?
C1 N1 C1 123.4(5) 4_665 . ?
C1 N1 C2 118.9(5) 4_665 . ?
C1 N1 C2 117.7(4) . . ?
O1 C1 C3 122.2(3) . 2_655 ?
O1 C1 N1 122.2(3) . 2_655 ?
C3 C1 N1 0.0(4) 2_655 2_655 ?
O1 C1 N1 121.2(4) . . ?
C3 C1 N1 116.6(5) 2_655 . ?
N1 C1 N1 116.6(5) 2_655 . ?

loop_
_geom_bond_atom_site_label_1
_geom_bond_atom_site_label_2
_geom_bond_distance
_geom_bond_site_symmetry_2
_geom_bond_publ_flag
N2 H100 0.9(2) . ?
N2 H200 0.84(4) . ?
N1 C1 1.375(5) 4_665 ?
N1 C1 1.381(5) . ?
N1 C2 1.431(7) . ?
C2 H2A 0.9600 . ?
C2 H2B 0.9600 . ?
C2 H2C 0.9600 . ?
C1 O1 1.251(6) . ?
C1 C3 1.375(5) 2_655 ?
C1 N1 1.375(5) 2_655 ?
